data_2000961
loop_
_publ_author_name
'Mochida, T.'
'Matsumiya, S.'
'Izuoka, A.'
'Sato, N.'
'Sugawara, T.'
'Sugawara, Y.'

_publ_section_title
;
 Structure of 3-hydroxyphenalenone
;
_journal_issue 4
_journal_name_full 'Acta Crystallographica Section C'
_journal_page_first 680
_journal_page_last 683
_journal_paper_doi 10.1107/S010827019101048X
_journal_volume 48
_journal_year 1992
_chemical_formula_sum 'C13 H8 O2'
_chemical_formula_weight 196.21
_symmetry_cell_setting monoclinic
_symmetry_space_group_name_Hall 'P -2yc'
_symmetry_space_group_name_H-M 'P 1 c 1'
_cell_angle_alpha 90
_cell_angle_beta 125.65(2)
_cell_angle_gamma 90
_cell_formula_units_Z 8
_cell_length_a 9.089(2)
_cell_length_b 17.737(2)
_cell_length_c 14.265(2)
_cell_volume 1868.7(7)
_diffrn_radiation_type Mo
_diffrn_radiation_wavelength 0.71069
_exptl_absorpt_coefficient_mu 0.0876
_exptl_crystal_density_diffrn 1.40
_exptl_crystal_F_000 816
_cod_data_source_file as0524.cif
_cod_data_source_block as0524a
_cod_original_cell_volume 1868.5(5)
_cod_database_code 2000961

loop_
_atom_site_label
_atom_site_fract_x
_atom_site_fract_y
_atom_site_fract_z
O(1A) .5036 .2567(2) .6541
O(2A) -.0214(4) .2757(2) .6460(3)
C(1A) .3298(4) .2437(2) .6085(3)
C(2A) .2443(5) .2700(2) .6539(3)
C(3A) .0590(5) .2534(2) .6028(3)
C(4A) -.0435(5) .2094(2) .4946(3)
C(5A) -.2242(5) .1949(2) .4384(3)
C(6A) -.3189(5) .1536(3) .3349(4)
C(7A) -.2319(6) .1261(3) .2911(4)
C(8A) -.0453(6) .1387(2) .3456(3)
C(9A) .0496(6) .1113(2) .3031(4)
C(10A) .2300(7) .1250(3) .3587(4)
C(11A) .3242(5) .1692(2) .4584(3)
C(12A) .2382(5) .1971(2) .5045(3)
C(13A) .0509(5) .1818(2) .4488(3)
O(1B) .1759(4) .3385(2) .8454(2)
O(2B) -.3652(4) .3553(2) .8181(3)
C(1B) .0767(5) .3628(2) .8801(3)
C(2B) -.0997(5) .3470(2) .8257(3)
C(3B) -.2031(5) .3736(2) .8643(3)
C(4B) -.1113(5) .4233(2) .9673(3)
C(5B) -.2055(6) .4536(3) 1.0066(4)
C(6B) -.1163(8) .5013(3) 1.1044(4)
C(7B) .0638(7) .5165(2) 1.1611(4)
C(8B) .1659(6) .4866(2) 1.1235(3)
C(9B) .3507(7) .5018(3) 1.1800(4)
C(10B) .4425(6) .4718(3) 1.1412(4)
C(11B) .3568(5) .4255(2) 1.0426(4)
C(12B) .1745(5) .4098(2) .9842(3)
C(13B) .0737(5) .4392(2) 1.0238(3)
O(1C) .5370(3) .1384(2) .8683(2)
O(2C) .0346(4) .1643(2) .8820(2)
C(1C) .3679(4) .1246(2) .8308(3)
C(2C) .2906(5) .1533(2) .8820(3)
C(3C) .1055(4) .1387(2) .8351(3)
C(4C) -.0032(5) .0938(2) .7293(3)
C(5C) -.1845(6) .0824(2) .6782(4)
C(6C) -.2888(5) .0371(3) .5769(4)
C(7C) -.2067(6) .0049(2) .5307(3)
C(8C) -.0217(6) .0164(2) .5799(3)
C(9C) .0677(7) -.0173(2) .5360(4)
C(10C) .2470(7) -.0056(3) .5869(4)
C(11C) .3493(6) .0406(2) .6840(4)
C(12C) .2677(5) .0738(2) .7314(3)
C(13C) .0820(5) .0615(2) .6813(3)
O(1D) .2298(4) .2304(2) .0817(2)
O(2D) -.3263(4) .2318(2) .0362(3)
C(1D) .1231(5) .2491(2) .1125(3)
C(2D) -.0544(5) .2299(2) .0519(3)
C(3D) -.1652(5) .2520(2) .0888(3)
C(4D) -.0830(5) .2987(2) .1924(3)
C(5D) -.1865(6) .3241(3) .2296(4)
C(6D) -.1034(7) .3676(3) .3307(4)
C(7D) .0761(7) .3857(2) .3936(4)
C(8D) .1847(6) .3614(2) .3572(3)
C(9D) .3714(7) .3781(3) .4215(4)
C(10D) .4727(6) .3545(3) .3836(4)
C(11D) .3914(5) .3123(2) .2819(3)
C(12D) .2091(5) .2944(2) .2184(3)
C(13D) .1017(5) .3178(2) .2550(3)
H(A) .546 .294 .713
H(2A) .324 .304 .731
H(5A) -.291 .216 .475
H(6A) -.462 .143 .288
H(7A) -.312 .094 .212
H(9A) -.019 .078 .225
H(10A) .298 .101 .324
H(11A) .466 .182 .501
H(B) .093 .315 .761
H(2B) -.160 .312 .749
H(5B) -.347 .440 .961
H(6B) -.187 .527 1.137
H(7B) .126 .552 1.236
H(9B) .424 .537 1.255
H(10B) .585 .485 1.189
H(11B) .431 .402 1.012
H(C) .582 .177 .925
H(2C) .375 .187 .959
H(5C) -.244 .109 .717
H(6C) -.432 .027 .535
H(7C) -.289 .030 .455
H(9C) -.004 .053 .461
H(10C) .308 .033 .550
H(11C) .491 .051 .722
H(D) .168 .212 1.012
H(2D) -.107 .197 -.025
H(5D) -.329 .310 .181
H(6D) -.180 .388 .361
H(7D) .131 .419 .471
H(9D) .438 .410 .501
H(10D) .615 .369 .433
H(11D) .470 .293 .252

loop_
_geom_bond_atom_site_label_1
_geom_bond_atom_site_label_2
_geom_bond_distance
O(1A) C(1A) 1.331(5)
O(2A) C(3A) 1.264(6)
C(1A) C(2A) 1.352(6)
C(1A) C(12A) 1.462(6)
C(2A) C(3A) 1.423(7)
C(3A) C(4A) 1.477(6)
C(4A) C(5A) 1.368(6)
C(4A) C(13A) 1.434(6)
C(5A) C(6A) 1.406(7)
